data_2218860
loop_
_publ_author_name
'Tang, Chun-Bao'

_publ_section_title
;
 2'-(3-Bromo-5-chloro-2-hydroxybenzylidene)isonicotinohydrazide
 methanol solvate
;
_journal_coeditor_code AT2582
_journal_issue 8
_journal_name_full 'Acta Crystallographica Section E'
_journal_page_first o1381
_journal_paper_doi 10.1107/S1600536808019648
_journal_volume 64
_journal_year 2008
_chemical_formula_iupac 'C13 H9 Br Cl N3 O2, C1 H4 O1'
_chemical_formula_moiety 'C13 H9 Br Cl N3 O2, C1 H4 O1'
_chemical_formula_sum 'C14 H13 Br Cl N3 O3'
_chemical_formula_weight 386.63
_chemical_name_systematic
;2'-(3-Bromo-5-chloro-2-hydroxybenzylidene)isonicotinohydrazide methanol
 solvate
;
_space_group_IT_number 2
_symmetry_cell_setting triclinic
_symmetry_space_group_name_Hall '-P 1'
_symmetry_space_group_name_H-M 'P -1'
_atom_sites_solution_hydrogens geom
_atom_sites_solution_primary direct
_atom_sites_solution_secondary difmap
_audit_creation_method SHELXL-97
_cell_angle_alpha 80.853(2)
_cell_angle_beta 77.781(2)
_cell_angle_gamma 86.721(2)
_cell_formula_units_Z 2
_cell_length_a 7.5310(10)
_cell_length_b 8.7350(10)
_cell_length_c 12.130(2)
_cell_measurement_reflns_used 1404
_cell_measurement_temperature 298(2)
_cell_measurement_theta_max 24.3
_cell_measurement_theta_min 2.5
_cell_volume 769.73(19)
_computing_cell_refinement 'SAINT (Bruker, 2002)'
_computing_data_collection 'SMART (Bruker, 2002)'
_computing_data_reduction 'SAINT (Bruker, 2002)'
_computing_molecular_graphics 'SHELXTL (Sheldrick, 2008)'
_computing_publication_material 'SHELXL97 (Sheldrick, 2008)'
_computing_structure_refinement 'SHELXL97 (Sheldrick, 2008)'
_computing_structure_solution 'SHELXS97 (Sheldrick, 2008)'
_diffrn_ambient_temperature 298(2)
_diffrn_measured_fraction_theta_full 0.968
_diffrn_measured_fraction_theta_max 0.968
_diffrn_measurement_device_type 'Bruker SMART CCD area-detector'
_diffrn_measurement_method \w
_diffrn_radiation_monochromator graphite
_diffrn_radiation_source 'fine-focus sealed tube'
_diffrn_radiation_type MoK\a
_diffrn_radiation_wavelength 0.71073
_diffrn_reflns_av_R_equivalents 0.0176
_diffrn_reflns_av_sigmaI/netI 0.0437
_diffrn_reflns_limit_h_max 9
_diffrn_reflns_limit_h_min -9
_diffrn_reflns_limit_k_max 10
_diffrn_reflns_limit_k_min -11
_diffrn_reflns_limit_l_max 13
_diffrn_reflns_limit_l_min -15
_diffrn_reflns_number 4529
_diffrn_reflns_theta_full 26.99
_diffrn_reflns_theta_max 26.99
_diffrn_reflns_theta_min 2.36
_diffrn_standards_number 0
_exptl_absorpt_coefficient_mu 2.859
_exptl_absorpt_correction_T_max 0.4809
_exptl_absorpt_correction_T_min 0.4614
_exptl_absorpt_correction_type multi-scan
_exptl_absorpt_process_details '(SADABS; Sheldrick, 1996)'
_exptl_crystal_colour colourless
_exptl_crystal_density_diffrn 1.668
_exptl_crystal_density_method 'not measured'
_exptl_crystal_description block
_exptl_crystal_F_000 388
_exptl_crystal_size_max 0.32
_exptl_crystal_size_mid 0.32
_exptl_crystal_size_min 0.30
_refine_diff_density_max 0.440
_refine_diff_density_min -0.359
_refine_ls_extinction_method none
_refine_ls_goodness_of_fit_ref 1.014
_refine_ls_hydrogen_treatment mixed
_refine_ls_matrix_type full
_refine_ls_number_parameters 205
_refine_ls_number_reflns 3254
_refine_ls_number_restraints 1
_refine_ls_restrained_S_all 1.014
_refine_ls_R_factor_all 0.0598
_refine_ls_R_factor_gt 0.0387
_refine_ls_shift/su_max_lt 0.001
_refine_ls_shift/su_mean 0.000
_refine_ls_structure_factor_coef Fsqd
_refine_ls_weighting_details 'calc w=1/[\s^2^(Fo^2^)+(0.0424P)^2^+0.2117P] where P=(Fo^2^+2Fc^2^)/3'
_refine_ls_weighting_scheme calc
_refine_ls_wR_factor_gt 0.0824
_refine_ls_wR_factor_ref 0.0927
_reflns_number_gt 2438
_reflns_number_total 3254
_reflns_threshold_expression I>2\s(I)
_cod_data_source_file at2582.cif
_cod_data_source_block I
_cod_database_code 2218860
_cod_database_fobs_code 2218860

loop_
_symmetry_equiv_pos_as_xyz
'x, y, z'
'-x, -y, -z'

loop_
_atom_site_type_symbol
_atom_site_label
_atom_site_fract_x
_atom_site_fract_y
_atom_site_fract_z
_atom_site_U_iso_or_equiv
_atom_site_adp_type
_atom_site_calc_flag
_atom_site_refinement_flags
_atom_site_occupancy
Br Br1 1.13987(5) 0.60600(4) 0.27243(3) 0.04953(14) Uani d . 1
Cl Cl1 1.14281(14) 0.21720(11) -0.04331(7) 0.0585(3) Uani d . 1
O O1 0.9336(4) 0.3429(3) 0.42960(18) 0.0492(6) Uani d . 1
H H1 0.8805 0.2694 0.4718 0.074 Uiso calc R 1
O O2 0.6850(4) 0.1108(3) 0.6960(2) 0.0613(7) Uani d . 1
O O3 0.7162(4) 0.6702(3) 0.4708(2) 0.0648(7) Uani d . 1
H H3 0.8129 0.6213 0.4678 0.097 Uiso calc R 1
N N1 0.7910(4) 0.0712(3) 0.4821(2) 0.0422(7) Uani d . 1
N N2 0.7009(4) -0.0439(3) 0.5622(2) 0.0435(7) Uani d D 1
N N3 0.3580(4) -0.3481(4) 0.9325(3) 0.0541(8) Uani d . 1
C C1 0.9409(4) 0.1661(4) 0.2938(3) 0.0376(7) Uani d . 1
C C2 0.9789(4) 0.3099(3) 0.3219(2) 0.0356(7) Uani d . 1
C C3 1.0695(4) 0.4184(3) 0.2357(3) 0.0371(7) Uani d . 1
C C4 1.1193(4) 0.3917(3) 0.1240(3) 0.0383(7) Uani d . 1
H H4 1.1788 0.4670 0.0674 0.046 Uiso calc R 1
C C5 1.0792(4) 0.2518(4) 0.0983(3) 0.0388(7) Uani d . 1
C C6 0.9935(4) 0.1387(4) 0.1807(3) 0.0406(8) Uani d . 1
H H6 0.9703 0.0439 0.1615 0.049 Uiso calc R 1
C C7 0.8466(4) 0.0454(4) 0.3797(3) 0.0423(8) Uani d . 1
H H7 0.8271 -0.0499 0.3599 0.051 Uiso calc R 1
C C8 0.6508(4) -0.0112(4) 0.6708(3) 0.0392(7) Uani d . 1
C C9 0.5474(4) -0.1341(3) 0.7577(3) 0.0353(7) Uani d . 1
C C10 0.5137(5) -0.2802(4) 0.7393(3) 0.0432(8) Uani d . 1
H H10 0.5524 -0.3098 0.6675 0.052 Uiso calc R 1
C C11 0.4218(5) -0.3815(4) 0.8288(3) 0.0533(9) Uani d . 1
H H11 0.4032 -0.4806 0.8155 0.064 Uiso calc R 1
C C12 0.3884(5) -0.2064(5) 0.9486(3) 0.0601(10) Uani d . 1
H H12 0.3433 -0.1788 1.0204 0.072 Uiso calc R 1
C C13 0.4825(5) -0.0977(4) 0.8658(3) 0.0507(9) Uani d . 1
H H13 0.5023 -0.0005 0.8825 0.061 Uiso calc R 1
C C14 0.6322(7) 0.6375(5) 0.3861(4) 0.0809(14) Uani d . 1
H H14A 0.5114 0.6820 0.3967 0.121 Uiso calc R 1
H H14B 0.6264 0.5272 0.3902 0.121 Uiso calc R 1
H H14C 0.7007 0.6808 0.3127 0.121 Uiso calc R 1
H H2 0.689(6) -0.136(2) 0.543(3) 0.080 Uiso d D 1

loop_
_atom_site_aniso_label
_atom_site_aniso_U_11
_atom_site_aniso_U_22
_atom_site_aniso_U_33
_atom_site_aniso_U_12
_atom_site_aniso_U_13
_atom_site_aniso_U_23
Br1 0.0660(3) 0.0388(2) 0.0409(2) -0.01820(16) 0.00010(16) -0.00617(14)
Cl1 0.0847(7) 0.0584(5) 0.0301(4) -0.0171(5) 0.0016(4) -0.0118(4)
O1 0.0672(17) 0.0464(14) 0.0289(12) -0.0191(12) 0.0035(11) -0.0019(10)
O2 0.088(2) 0.0386(13) 0.0523(15) -0.0236(13) 0.0019(13) -0.0050(11)
O3 0.073(2) 0.0651(18) 0.0574(17) -0.0025(15) -0.0088(15) -0.0168(14)
N1 0.0448(16) 0.0384(15) 0.0373(16) -0.0112(12) -0.0042(12) 0.0104(12)
N2 0.0547(18) 0.0384(15) 0.0331(15) -0.0216(14) -0.0030(13) 0.0063(12)
N3 0.059(2) 0.0546(19) 0.0415(17) -0.0192(15) 0.0025(14) 0.0047(14)
C1 0.0376(18) 0.0377(17) 0.0344(17) -0.0055(14) -0.0053(14) 0.0028(13)
C2 0.0383(18) 0.0375(17) 0.0292(16) -0.0064(14) -0.0041(13) -0.0017(13)
C3 0.0421(19) 0.0339(16) 0.0331(16) -0.0103(14) -0.0024(14) -0.0028(13)
C4 0.0418(19) 0.0351(17) 0.0322(16) -0.0098(14) 0.0003(14) 0.0048(13)
C5 0.0451(19) 0.0439(18) 0.0256(15) -0.0084(15) -0.0029(14) -0.0028(13)
C6 0.046(2) 0.0361(17) 0.0405(18) -0.0097(14) -0.0095(15) -0.0049(14)
C7 0.047(2) 0.0376(17) 0.0394(19) -0.0157(15) -0.0047(15) 0.0022(14)
C8 0.0424(19) 0.0341(17) 0.0374(18) -0.0089(14) -0.0042(14) 0.0037(14)
C9 0.0334(17) 0.0346(16) 0.0349(17) -0.0086(13) -0.0030(13) 0.0014(13)
C10 0.052(2) 0.0387(18) 0.0335(17) -0.0125(15) 0.0030(15) -0.0025(14)
C11 0.062(2) 0.0433(19) 0.049(2) -0.0178(18) 0.0004(18) 0.0006(16)
C12 0.068(3) 0.072(3) 0.035(2) -0.022(2) 0.0059(18) -0.0078(18)
C13 0.061(2) 0.0446(19) 0.043(2) -0.0167(17) 0.0042(17) -0.0090(16)
C14 0.095(4) 0.077(3) 0.078(3) -0.012(3) -0.025(3) -0.019(3)

loop_
_atom_type_symbol
_atom_type_description
_atom_type_scat_dispersion_real
_atom_type_scat_dispersion_imag
_atom_type_scat_source
C C 0.0033 0.0016 'International Tables Vol C Tables 4.2.6.8 and 6.1.1.4'
H H 0.0000 0.0000 'International Tables Vol C Tables 4.2.6.8 and 6.1.1.4'
Br Br -0.2901 2.4595 'International Tables Vol C Tables 4.2.6.8 and 6.1.1.4'
Cl Cl 0.1484 0.1585 'International Tables Vol C Tables 4.2.6.8 and 6.1.1.4'
N N 0.0061 0.0033 'International Tables Vol C Tables 4.2.6.8 and 6.1.1.4'
O O 0.0106 0.0060 'International Tables Vol C Tables 4.2.6.8 and 6.1.1.4'

loop_
_geom_angle_atom_site_label_1
_geom_angle_atom_site_label_2
_geom_angle_atom_site_label_3
_geom_angle
C2 O1 H1 109.5
C14 O3 H3 109.5
C7 N1 N2 118.9(3)
C8 N2 N1 116.0(3)
C8 N2 H2 124(3)
N1 N2 H2 120(3)
C11 N3 C12 115.9(3)
C6 C1 C2 119.4(3)
C6 C1 C7 118.9(3)
C2 C1 C7 121.6(3)
O1 C2 C3 119.5(3)
O1 C2 C1 122.3(3)
C3 C2 C1 118.2(3)
C4 C3 C2 122.3(3)
C4 C3 Br1 118.4(2)
C2 C3 Br1 119.3(2)
C5 C4 C3 118.6(3)
C5 C4 H4 120.7
C3 C4 H4 120.7
C6 C5 C4 121.6(3)
C6 C5 Cl1 119.6(2)
C4 C5 Cl1 118.8(2)
C5 C6 C1 119.9(3)
C5 C6 H6 120.1
C1 C6 H6 120.1
N1 C7 C1 119.6(3)
N1 C7 H7 120.2
C1 C7 H7 120.2
O2 C8 N2 122.1(3)
O2 C8 C9 121.6(3)
N2 C8 C9 116.3(3)
C10 C9 C13 117.2(3)
C10 C9 C8 125.7(3)
C13 C9 C8 117.0(3)
C11 C10 C9 118.7(3)
C11 C10 H10 120.6
C9 C10 H10 120.6
N3 C11 C10 124.7(3)
N3 C11 H11 117.6
C10 C11 H11 117.6
N3 C12 C13 124.1(3)
N3 C12 H12 118.0
C13 C12 H12 118.0
C12 C13 C9 119.3(3)
C12 C13 H13 120.4
C9 C13 H13 120.4
O3 C14 H14A 109.5
O3 C14 H14B 109.5
H14A C14 H14B 109.5
O3 C14 H14C 109.5
H14A C14 H14C 109.5
H14B C14 H14C 109.5

loop_
_geom_bond_atom_site_label_1
_geom_bond_atom_site_label_2
_geom_bond_distance
Br1 C3 1.897(3)
Cl1 C5 1.753(3)
O1 C2 1.351(3)
O1 H1 0.8200
O2 C8 1.209(4)
O3 C14 1.388(5)
O3 H3 0.8200
N1 C7 1.276(4)
N1 N2 1.380(3)
N2 C8 1.363(4)
N2 H2 0.890(10)
N3 C11 1.320(5)
N3 C12 1.323(5)
C1 C6 1.400(4)
C1 C2 1.412(4)
C1 C7 1.457(4)
C2 C3 1.383(4)
C3 C4 1.380(4)
C4 C5 1.373(4)
C4 H4 0.9300
C5 C6 1.370(4)
C6 H6 0.9300
C7 H7 0.9300
C8 C9 1.503(4)
C9 C10 1.377(4)
C9 C13 1.380(4)
C10 C11 1.374(4)
C10 H10 0.9300
C11 H11 0.9300
C12 C13 1.373(5)
C12 H12 0.9300
C13 H13 0.9300
C14 H14A 0.9600
C14 H14B 0.9600
C14 H14C 0.9600

loop_
_geom_hbond_atom_site_label_D
_geom_hbond_atom_site_label_H
_geom_hbond_atom_site_label_A
_geom_hbond_site_symmetry_A
_geom_hbond_distance_DH
_geom_hbond_distance_HA
_geom_hbond_distance_DA
_geom_hbond_angle_DHA
N2 H2 O3 1_545 0.890(10) 2.005(15) 2.876(4) 166(4)
O3 H3 Br1 . 0.82 3.05 3.641(3) 131.3
O3 H3 O1 . 0.82 2.62 3.268(4) 136.6
O3 H3 O1 2_766 0.82 2.55 3.114(4) 127.4
O1 H1 N1 . 0.82 1.87 2.590(3) 146.0

loop_
_cod_related_entry_id
_cod_related_entry_database
_cod_related_entry_code
1 ChemSpider 30655547
